data_4127729
loop_
_publ_author_name
'Shi, Yan'
'Yin, Guangqiang'
'Yan, Zhiping'
'Sang, Peng'
'Wang, Minghui'
'Brzozowski, Robert'
'Eswara, Prahathees'
'Wojtas, Lukasz'
'Zheng, Youxuan'
'Li, Xiaopeng'
'Cai, Jianfeng'

_publ_section_title
;
 Helical Sulfono-\g-AApeptides with Aggregation-Induced Emission and
 Circularly Polarized Luminescence.
;
_journal_issue 32
_journal_name_full 'Journal of the American Chemical Society'
_journal_page_first 12697
_journal_page_last 12706
_journal_paper_doi 10.1021/jacs.9b05329
_journal_volume 141
_journal_year 2019
_chemical_absolute_configuration ad
_chemical_formula_moiety 'C243 H241 N23 O30 S7'
_chemical_formula_sum 'C243 H241 N23 O30 S7'
_chemical_formula_weight 4187.99
_space_group_crystal_system hexagonal
_space_group_IT_number 179
_space_group_name_Hall 'P 65 2 (0 0 1)'
_space_group_name_H-M_alt 'P 65 2 2'
_symmetry_space_group_name_Hall 'P 65 2 (0 0 1)'
_symmetry_space_group_name_H-M 'P 65 2 2'
_atom_sites_solution_hydrogens geom
_audit_creation_date 2019-06-19
_audit_creation_method
;
Olex2 1.2
(compiled 2018.05.29 svn.r3508 for OlexSys, GUI svn.r5506)
;
_cell_angle_alpha 90
_cell_angle_beta 90
_cell_angle_gamma 120
_cell_formula_units_Z 3
_cell_length_a 17.2882(14)
_cell_length_b 17.2882(14)
_cell_length_c 95.075(8)
_cell_measurement_reflns_used 9915
_cell_measurement_temperature 100(2)
_cell_measurement_theta_max 29.18
_cell_measurement_theta_min 2.32
_cell_volume 24609(3)
_computing_molecular_graphics 'Olex2 (Dolomanov et al., 2009)'
_computing_publication_material 'Olex2 (Dolomanov et al., 2009)'
_computing_structure_refinement 'XL (Sheldrick, 2008)'
_diffrn_ambient_temperature 99.98
_diffrn_measured_fraction_theta_full 0.998
_diffrn_measured_fraction_theta_max 0.998
_diffrn_measurement_device_type 'Bruker D8 Venture PHOTON 100 CMOS'
_diffrn_measurement_method 'omega scans'
_diffrn_radiation_monochromator mirrors
_diffrn_radiation_type CuK\a
_diffrn_radiation_wavelength 1.54178
_diffrn_reflns_av_R_equivalents 0.0698
_diffrn_reflns_av_unetI/netI 0.0263
_diffrn_reflns_Laue_measured_fraction_full 0.998
_diffrn_reflns_Laue_measured_fraction_max 0.998
_diffrn_reflns_limit_h_max 11
_diffrn_reflns_limit_h_min -11
_diffrn_reflns_limit_k_max 11
_diffrn_reflns_limit_k_min -11
_diffrn_reflns_limit_l_max 63
_diffrn_reflns_limit_l_min -63
_diffrn_reflns_number 44063
_diffrn_reflns_point_group_measured_fraction_full 0.999
_diffrn_reflns_point_group_measured_fraction_max 0.999
_diffrn_reflns_theta_full 30.916
_diffrn_reflns_theta_max 30.916
_diffrn_reflns_theta_min 2.789
_diffrn_source 'INCOATEC Imus micro-focus source'
_exptl_absorpt_coefficient_mu 0.852
_exptl_crystal_colour colorless
_exptl_crystal_density_diffrn 0.848
_exptl_crystal_description block
_exptl_crystal_F_000 6636
_exptl_crystal_size_max 0.227
_exptl_crystal_size_mid 0.102
_exptl_crystal_size_min 0.057
_refine_diff_density_max 0.139
_refine_diff_density_min -0.116
_refine_diff_density_rms 0.031
_refine_ls_abs_structure_details
;
 Flack x determined using 526 quotients [(I+)-(I-)]/[(I+)+(I-)]
 (Parsons, Flack and Wagner, Acta Cryst. B69 (2013) 249-259).
;
_refine_ls_abs_structure_Flack 0.087(15)
_refine_ls_extinction_method none
_refine_ls_goodness_of_fit_ref 1.048
_refine_ls_hydrogen_treatment constr
_refine_ls_matrix_type full
_refine_ls_number_parameters 757
_refine_ls_number_reflns 2557
_refine_ls_number_restraints 1458
_refine_ls_restrained_S_all 0.909
_refine_ls_R_factor_all 0.0875
_refine_ls_R_factor_gt 0.0697
_refine_ls_shift/su_max 0.000
_refine_ls_shift/su_mean 0.000
_refine_ls_structure_factor_coef Fsqd
_refine_ls_weighting_details 'w=1/[\s^2^(Fo^2^)+(0.1688P)^2^+8.4749P] where P=(Fo^2^+2Fc^2^)/3'
_refine_ls_weighting_scheme calc
_refine_ls_wR_factor_gt 0.1992
_refine_ls_wR_factor_ref 0.2171
_reflns_Friedel_coverage 0.546
_reflns_Friedel_fraction_full 1.000
_reflns_Friedel_fraction_max 1.000
_reflns_number_gt 1947
_reflns_number_total 2557
_reflns_threshold_expression 'I > 2\s(I)'
_cod_data_source_file ja9b05329_si_002.cif
_cod_data_source_block ys_f_13
_cod_original_cell_volume 24609(4)
_cod_database_code 4127729
_shelx_shelxl_version_number 2016/6
_shelx_space_group_comment
;
The symmetry employed for this shelxl refinement is uniquely defined
by the following loop, which should always be used as a source of
symmetry information in preference to the above space-group names.
They are only intended as comments.
;
_shelx_estimated_absorpt_t_max 0.953
_shelx_estimated_absorpt_t_min 0.830
_olex2_refinement_description
;
1. Fixed Uiso
 At 1.2 times of:
  All C(H) groups, All C(H,H) groups, All N(H) groups, All N(H,H,H) groups
 At 1.5 times of:
  All C(H,H,H) groups
2. Uiso/Uaniso restraints and constraints
All non-hydrogen atoms have similar U: within 2A with sigma of 0.04 and sigma
for terminal atoms of 0.08
Uanis(C_3) \\sim Ueq: with sigma of 0.025 and sigma for terminal atoms of 0.05
3. Rigid body (RIGU) restrains
 All non-hydrogen atoms
 with sigma for 1-2 distances of 0.004 and sigma for 1-3 distances of 0.004
4. Others
 Fixed Sof: HAAA(0.875) HAAB(0.875) HABC(0.125) HABD(0.125) HABE(0.125)
 NT(0.875) S1(0.875) O3(0.875) O2(0.875) C4(0.875) C9(0.875) H9(0.875)
 C8(0.875) H8(0.875) C7(0.875) C6(0.875) H6(0.875) C5(0.875) H5(0.875)
 CB(0.875) HBA(0.875) HBB(0.875) CG(0.875) HG(0.875) CD(0.875) HDA(0.875)
 HDB(0.875) HDC(0.875) HA(0.875) HBC(0.125) HBD(0.125) C10(0.875) C11(0.875)
 C12(0.875) C13(0.875) H13(0.875) C14(0.875) H14(0.875) C15(0.875) H15(0.875)
 C16(0.875) H16(0.875) C17(0.875) H17(0.875) C18(0.875) C19(0.875) H19(0.875)
 C20(0.875) H20(0.875) C21(0.875) H21(0.875) C22(0.875) H22(0.875) C23(0.875)
 H23(0.875) C24(0.875) C25(0.875) H25(0.875) C26(0.875) H26(0.875) C27(0.875)
 H27(0.875) C28(0.875) H28(0.875) C29(0.875) H29(0.875) HAAA(0.875) HAAB(0.875)
 HABC(0.125) HABD(0.125) HABE(0.125) NT(0.875) S1(0.875) O3(0.875) O2(0.875)
 C4(0.875) C9(0.875) H9(0.875) C8(0.875) H8(0.875) C7(0.875) C6(0.875)
 H6(0.875) C5(0.875) H5(0.875) CB(0.875) HBA(0.875) HBB(0.875) CG(0.875)
 HG(0.875) CD(0.875) HDA(0.875) HDB(0.875) HDC(0.875) HA(0.875) HBC(0.125)
 HBD(0.125) C10(0.875) C11(0.875) C12(0.875) C13(0.875) H13(0.875) C14(0.875)
 H14(0.875) C15(0.875) H15(0.875) C16(0.875) H16(0.875) C17(0.875) H17(0.875)
 C18(0.875) C19(0.875) H19(0.875) C20(0.875) H20(0.875) C21(0.875) H21(0.875)
 C22(0.875) H22(0.875) C23(0.875) H23(0.875) C24(0.875) C29(0.875) H29(0.875)
 C28(0.875) H28(0.875) C27(0.875) H27(0.875) C26(0.875) H26(0.875) C25(0.875)
 H25(0.875)
5.a Ternary CH refined with riding coordinates:
 CA(HA), CG(HG), CA(HA), CG(HG)
5.b Secondary CH2 refined with riding coordinates:
 CA(HAAA,HAAB), CB(HBA,HBB), CA(HAAA,HAAB), CB(HBA,HBB)
5.c Me refined with riding coordinates:
 CB(HBA,HBB,HBC), CA(HABC,HABD,HABE), CD(HDA,HDB,HDC), CB(HBA,HBB,HBC),
 CA(HABC,HABD,HABE), CD(HDA,HDB,HDC)
5.d Aromatic/amide H refined with riding coordinates:
 N(H), C9(H9), C8(H8), C6(H6), C5(H5), N(HA), C13(H13), C14(H14), C15(H15),
 C16(H16), C17(H17), C19(H19), C20(H20), C21(H21), C22(H22), C23(H23), C25(H25),
  C26(H26), C27(H27), C28(H28), C29(H29), N(H), C9(H9), C8(H8), C6(H6), C5(H5),
 N(HA), C13(H13), C14(H14), C15(H15), C16(H16), C17(H17), C19(H19), C20(H20),
 C21(H21), C22(H22), C23(H23), C29(H29), C28(H28), C27(H27), C26(H26), C25(H25)
5.e X=CH2 refined with riding coordinates:
 N(HBC,HBD), N(HBC,HBD)
;
_olex2_submission_special_instructions 'No special instructions were received'

loop_
_space_group_symop_operation_xyz
'x, y, z'
'x-y, x, z+5/6'
'-y, x-y, z+2/3'
'-x, -y, z+1/2'
'-x+y, -x, z+1/3'
'y, -x+y, z+1/6'
'x-y, -y, -z'
'-x, -x+y, -z+1/3'
'y, x, -z+2/3'
'-y, -x, -z+1/6'
'-x+y, y, -z+1/2'
'x, x-y, -z+5/6'

loop_
_atom_site_label
_atom_site_type_symbol
_atom_site_fract_x
_atom_site_fract_y
_atom_site_fract_z
_atom_site_U_iso_or_equiv
_atom_site_adp_type
_atom_site_occupancy
_atom_site_site_symmetry_order
_atom_site_calc_flag
_atom_site_refinement_flags_posn
_atom_site_refinement_flags_adp
_atom_site_refinement_flags_occupancy
_atom_site_disorder_assembly
_atom_site_disorder_group
O_2 O 0.0817(14) -0.3974(14) -0.00622(19) 0.257(9) Uani 1 1 d . U . . .
N_2 N 0.2202(16) -0.4606(16) 0.0120(2) 0.256(10) Uani 1 1 d . U . . .
H_2 H 0.273789 -0.452100 0.010147 0.308 Uiso 1 1 calc R . . . .
CA_2 C 0.1933(19) -0.396(2) 0.0083(3) 0.241(11) Uani 1 1 d . U . . .
HA_2 H 0.163188 -0.385696 0.016485 0.290 Uiso 1 1 calc R . . . .
C_2 C 0.1305(17) -0.4278(18) -0.0045(3) 0.225(12) Uani 1 1 d . U . . .
CB_2 C 0.2722(19) -0.3067(18) 0.0033(3) 0.308(15) Uani 1 1 d . U . . .
HBA_2 H 0.250828 -0.265431 0.000950 0.462 Uiso 1 1 calc R . . . .
HBB_2 H 0.316753 -0.280900 0.010849 0.462 Uiso 1 1 calc R . . . .
HBC_2 H 0.299361 -0.316869 -0.005002 0.462 Uiso 1 1 calc R . . . .
O_3 O -0.2273(15) -0.6402(16) -0.0074(2) 0.278(10) Uani 1 1 d . U . . .
C_3 C -0.1548(19) -0.6356(17) -0.0056(3) 0.215(12) Uani 1 1 d . U . . .
CA_3 C -0.1139(16) -0.6699(18) -0.0162(3) 0.222(10) Uani 1 1 d . U . . .
HAAA_3 H -0.156139 -0.734155 -0.017814 0.267 Uiso 0.875 1 calc R . P A 1
HAAB_3 H -0.106904 -0.638547 -0.025242 0.267 Uiso 0.875 1 calc R . P A 1
HABC_3 H -0.056131 -0.659354 -0.012691 0.334 Uiso 0.125 1 calc R . P B 2
HABD_3 H -0.153847 -0.734060 -0.017636 0.334 Uiso 0.125 1 calc R . P B 2
HABE_3 H -0.105160 -0.638458 -0.025162 0.334 Uiso 0.125 1 calc R . P B 2
NT_3 N -0.0283(16) -0.6593(14) -0.0123(2) 0.196(8) Uani 0.875 1 d . U P C 1
S1_3 S -0.0295(9) -0.7424(8) -0.00352(12) 0.221(4) Uani 0.875 1 d . U P C 1
O3_3 O 0.0644(15) -0.7170(15) -0.0023(2) 0.229(9) Uani 0.875 1 d . U P C 1
O2_3 O -0.0802(14) -0.7508(13) 0.00844(19) 0.223(9) Uani 0.875 1 d . U P C 1
C4_3 C -0.0862(19) -0.8385(15) -0.0136(2) 0.189(10) Uani 0.875 1 d . U P C 1
C9_3 C -0.1772(19) -0.8916(18) -0.0114(3) 0.202(11) Uani 0.875 1 d . U P C 1
H9_3 H -0.208920 -0.878452 -0.004596 0.242 Uiso 0.875 1 calc R . P C 1
C8_3 C -0.2172(18) -0.9649(17) -0.0201(3) 0.178(10) Uani 0.875 1 d . U P C 1
H8_3 H -0.278718 -1.006036 -0.018457 0.213 Uiso 0.875 1 calc R . P C 1
C7_3 C -0.1770(19) -0.9840(17) -0.0306(3) 0.169(10) Uani 0.875 1 d . U P C 1
C6_3 C -0.0849(18) -0.9297(17) -0.0331(2) 0.184(10) Uani 0.875 1 d . U P C 1
H6_3 H -0.055076 -0.942731 -0.040270 0.220 Uiso 0.875 1 calc R . P C 1
C5_3 C -0.0393(18) -0.8547(16) -0.0242(2) 0.173(9) Uani 0.875 1 d . U P C 1
H5_3 H 0.022922 -0.815291 -0.025435 0.207 Uiso 0.875 1 calc R . P C 1
CB_3 C 0.0419(17) -0.6205(17) -0.0236(3) 0.211(10) Uani 0.875 1 d . U P C 1
HBA_3 H 0.088086 -0.636703 -0.021493 0.253 Uiso 0.875 1 calc R . P C 1
HBB_3 H 0.013804 -0.649414 -0.032666 0.253 Uiso 0.875 1 calc R . P C 1
CG_3 C 0.088(2) -0.521(2) -0.0257(3) 0.233(13) Uani 0.875 1 d . U P C 1
HG_3 H 0.039550 -0.505316 -0.025581 0.280 Uiso 0.875 1 calc R . P C 1
CD_3 C 0.1379(18) -0.486(2) -0.0394(2) 0.256(13) Uani 0.875 1 d . U P C 1
HDA_3 H 0.097193 -0.515309 -0.047338 0.384 Uiso 0.875 1 calc R . P C 1
HDB_3 H 0.161714 -0.421365 -0.039971 0.384 Uiso 0.875 1 calc R . P C 1
HDC_3 H 0.187299 -0.498448 -0.039875 0.384 Uiso 0.875 1 calc R . P C 1
N_3 N 0.1389(16) -0.4844(14) -0.0129(2) 0.227(9) Uani 1 1 d . U . . .
HA_3 H 0.178162 -0.500489 -0.010619 0.273 Uiso 0.875 1 calc R . P C 1
HBC_3 H 0.106908 -0.503470 -0.020675 0.273 Uiso 0.125 1 calc R . P C 2
HBD_3 H 0.176458 -0.502954 -0.010763 0.273 Uiso 0.125 1 calc R . P C 2
C10_3 C -0.2269(18) -1.0632(18) -0.0395(3) 0.202(10) Uani 0.875 1 d . U P C 1
C11_3 C -0.2012(18) -1.1243(18) -0.0415(2) 0.190(10) Uani 0.875 1 d . U P C 1
C12_3 C -0.1272(18) -1.1230(16) -0.0334(3) 0.200(11) Uani 0.875 1 d . U P C 1
C13_3 C -0.1110(18) -1.1020(14) -0.0193(3) 0.213(11) Uani 0.875 1 d . U P C 1
H13_3 H -0.150445 -1.090121 -0.014006 0.255 Uiso 0.875 1 calc R . P C 1
C14_3 C -0.037(2) -1.0984(15) -0.0129(3) 0.229(14) Uani 0.875 1 d . U P C 1
H14_3 H -0.028130 -1.085177 -0.003090 0.275 Uiso 0.875 1 calc R . P C 1
C15_3 C 0.025(2) -1.113(2) -0.0200(3) 0.276(15) Uani 0.875 1 d . U P C 1
H15_3 H 0.076797 -1.107827 -0.015506 0.331 Uiso 0.875 1 calc R . P C 1
C16_3 C 0.006(2) -1.136(2) -0.0339(3) 0.264(13) Uani 0.875 1 d . U P C 1
H16_3 H 0.044160 -1.149298 -0.039184 0.317 Uiso 0.875 1 calc R . P C 1
C17_3 C -0.069(2) -1.1392(19) -0.0405(3) 0.225(12) Uani 0.875 1 d . U P C 1
H17_3 H -0.078192 -1.153450 -0.050198 0.270 Uiso 0.875 1 calc R . P C 1
C18_3 C -0.2530(17) -1.2010(18) -0.0509(3) 0.199(11) Uani 0.875 1 d . U P C 1
C19_3 C -0.3000(16) -1.2893(19) -0.0466(3) 0.200(11) Uani 0.875 1 d . U P C 1
H19_3 H -0.303492 -1.300721 -0.036824 0.240 Uiso 0.875 1 calc R . P C 1
C20_3 C -0.3421(18) -1.3620(19) -0.0555(3) 0.209(11) Uani 0.875 1 d . U P C 1
H20_3 H -0.373822 -1.421506 -0.052015 0.250 Uiso 0.875 1 calc R . P C 1
C21_3 C -0.335(2) -1.343(2) -0.0696(3) 0.224(13) Uani 0.875 1 d . U P C 1
H21_3 H -0.362530 -1.390485 -0.076098 0.268 Uiso 0.875 1 calc R . P C 1
C22_3 C -0.290(2) -1.256(2) -0.0745(3) 0.226(13) Uani 0.875 1 d . U P C 1
H22_3 H -0.288278 -1.244851 -0.084346 0.271 Uiso 0.875 1 calc R . P C 1
C23_3 C -0.2473(19) -1.1860(18) -0.0652(3) 0.221(12) Uani 0.875 1 d . U P C 1
H23_3 H -0.213725 -1.126683 -0.068707 0.265 Uiso 0.875 1 calc R . P C 1
C24_3 C -0.314(2) -1.074(2) -0.0452(3) 0.262(13) Uani 0.875 1 d . U P C 1
C25_3 C -0.308(2) -1.002(2) -0.0529(3) 0.259(13) Uani 0.875 1 d . U P C 1
H25_3 H -0.252215 -0.949605 -0.054370 0.311 Uiso 0.875 1 calc R . P C 1
C26_3 C -0.387(3) -1.007(2) -0.0583(3) 0.275(14) Uani 0.875 1 d . U P C 1
H26_3 H -0.385644 -0.957791 -0.062953 0.330 Uiso 0.875 1 calc R . P C 1
C27_3 C -0.465(3) -1.086(3) -0.0567(4) 0.34(2) Uani 0.875 1 d . U P C 1
H27_3 H -0.517652 -1.092147 -0.061038 0.413 Uiso 0.875 1 calc R . P C 1
C28_3 C -0.471(3) -1.158(3) -0.0490(4) 0.355(19) Uani 0.875 1 d . U P C 1
H28_3 H -0.528024 -1.209674 -0.047697 0.426 Uiso 0.875 1 calc R . P C 1
C29_3 C -0.397(2) -1.154(2) -0.0432(3) 0.325(17) Uani 0.875 1 d . U P C 1
H29_3 H -0.400800 -1.202910 -0.038040 0.390 Uiso 0.875 1 calc R . P C 1
O_4 O 0.2712(12) -0.5270(16) -0.01865(19) 0.278(10) Uani 1 1 d . U . . .
N_4 N 0.4953(15) -0.3959(15) -0.0065(2) 0.236(10) Uani 1 1 d . U . . .
H_4 H 0.546882 -0.393727 -0.007607 0.284 Uiso 1 1 calc R . . . .
CA_4 C 0.4302(16) -0.4333(19) -0.0181(3) 0.221(10) Uani 1 1 d . U . . .
HA_4 H 0.413989 -0.386050 -0.019744 0.265 Uiso 1 1 calc R . . . .
C_4 C 0.3424(18) -0.5128(19) -0.0136(3) 0.202(11) Uani 1 1 d . U . . .
CB_4 C 0.4589(17) -0.447(2) -0.0328(2) 0.277(14) Uani 1 1 d . U . . .
HBA_4 H 0.407177 -0.472523 -0.039132 0.416 Uiso 1 1 calc R . . . .
HBB_4 H 0.505238 -0.389531 -0.036538 0.416 Uiso 1 1 calc R . . . .
HBC_4 H 0.482527 -0.488036 -0.032133 0.416 Uiso 1 1 calc R . . . .
O_1 O 0.0809(13) -0.5459(15) 0.0198(2) 0.267(9) Uani 1 1 d . U . . .
C_1 C 0.156(2) -0.535(2) 0.0186(3) 0.222(11) Uani 1 1 d . U . . .
CA_1 C 0.1753(16) -0.6065(18) 0.0239(3) 0.232(10) Uani 1 1 d . U . . .
HAAA_1 H 0.156003 -0.619872 0.033882 0.279 Uiso 0.875 1 calc R . P D 1
HAAB_1 H 0.139851 -0.661799 0.018429 0.279 Uiso 0.875 1 calc R . P D 1
HABC_1 H 0.238134 -0.587928 0.022210 0.348 Uiso 0.125 1 calc R . P E 2
HABD_1 H 0.163265 -0.614818 0.034070 0.348 Uiso 0.125 1 calc R . P E 2
HABE_1 H 0.136977 -0.662773 0.019032 0.348 Uiso 0.125 1 calc R . P E 2
NT_1 N 0.2712(15) -0.5795(16) 0.0230(2) 0.201(8) Uani 0.875 1 d . U P F 1
S1_1 S 0.3289(9) -0.5307(9) 0.03675(11) 0.225(4) Uani 0.875 1 d . U P F 1
O3_1 O 0.4217(13) -0.4889(15) 0.03289(19) 0.236(9) Uani 0.875 1 d . U P F 1
O2_1 O 0.2995(15) -0.4726(15) 0.0419(2) 0.235(9) Uani 0.875 1 d . U P F 1
C4_1 C 0.3070(19) -0.6092(15) 0.0500(2) 0.205(11) Uani 0.875 1 d . U P F 1
C9_1 C 0.2386(18) -0.6312(17) 0.0598(3) 0.195(10) Uani 0.875 1 d . U P F 1
H9_1 H 0.203289 -0.603228 0.059618 0.234 Uiso 0.875 1 calc R . P F 1
C8_1 C 0.2247(18) -0.6956(18) 0.0698(3) 0.199(11) Uani 0.875 1 d . U P F 1
H8_1 H 0.178353 -0.713202 0.076515 0.239 Uiso 0.875 1 calc R . P F 1
C7_1 C 0.280(2) -0.7356(14) 0.0699(3) 0.227(12) Uani 0.875 1 d . U P F 1
C6_1 C 0.3466(18) -0.7148(18) 0.0599(3) 0.239(12) Uani 0.875 1 d . U P F 1
H6_1 H 0.381552 -0.743238 0.059780 0.287 Uiso 0.875 1 calc R . P F 1
C5_1 C 0.3589(16) -0.6501(17) 0.0500(3) 0.219(11) Uani 0.875 1 d . U P F 1
H5_1 H 0.404090 -0.633242 0.043082 0.263 Uiso 0.875 1 calc R . P F 1
CB_1 C 0.2849(19) -0.6494(19) 0.0165(3) 0.224(11) Uani 0.875 1 d . U P F 1
HBA_1 H 0.244145 -0.708117 0.020789 0.269 Uiso 0.875 1 calc R . P F 1
HBB_1 H 0.347117 -0.635704 0.018001 0.269 Uiso 0.875 1 calc R . P F 1
CG_1 C 0.266(2) -0.652(2) 0.0008(3) 0.263(15) Uani 0.875 1 d . U P F 1
HG_1 H 0.207912 -0.655151 -0.001390 0.316 Uiso 0.875 1 calc R . P F 1
CD_1 C 0.274(2) -0.730(2) -0.0056(3) 0.34(2) Uani 0.875 1 d . U P F 1
HDA_1 H 0.223380 -0.786948 -0.002432 0.505 Uiso 0.875 1 calc R . P F 1
HDB_1 H 0.273288 -0.726770 -0.015868 0.505 Uiso 0.875 1 calc R . P F 1
HDC_1 H 0.329884 -0.725852 -0.002485 0.505 Uiso 0.875 1 calc R . P F 1
N_1 N 0.3452(15) -0.5700(15) -0.00465(19) 0.217(9) Uani 1 1 d . U . . .
HA_1 H 0.398110 -0.558587 -0.001693 0.261 Uiso 0.875 1 calc R . P F 1
HBC_1 H 0.295672 -0.618921 -0.002304 0.261 Uiso 0.125 1 calc R . P F 2
HBD_1 H 0.396597 -0.559131 -0.001063 0.261 Uiso 0.125 1 calc R . P F 2
C10_1 C 0.267(2) -0.8044(18) 0.0805(3) 0.273(13) Uani 0.875 1 d . U P F 1
C11_1 C 0.275(2) -0.7839(17) 0.0937(3) 0.284(13) Uani 0.875 1 d . U P F 1
C12_1 C 0.291(3) -0.698(2) 0.0995(3) 0.312(16) Uani 0.875 1 d . U P F 1
C13_1 C 0.233(2) -0.688(2) 0.1089(3) 0.328(17) Uani 0.875 1 d . U P F 1
H13_1 H 0.178530 -0.739974 0.111576 0.393 Uiso 0.875 1 calc R . P F 1
C14_1 C 0.251(3) -0.607(3) 0.1141(3) 0.292(15) Uani 0.875 1 d . U P F 1
H14_1 H 0.210938 -0.601669 0.120283 0.350 Uiso 0.875 1 calc R . P F 1
C15_1 C 0.328(3) -0.534(3) 0.1103(4) 0.337(19) Uani 0.875 1 d . U P F 1
H15_1 H 0.343318 -0.477091 0.113991 0.404 Uiso 0.875 1 calc R . P F 1
C16_1 C 0.385(3) -0.542(2) 0.1010(4) 0.35(2) Uani 0.875 1 d . U P F 1
H16_1 H 0.436744 -0.488708 0.098231 0.420 Uiso 0.875 1 calc R . P F 1
C17_1 C 0.373(2) -0.624(2) 0.0953(3) 0.327(17) Uani 0.875 1 d . U P F 1
H17_1 H 0.414872 -0.627410 0.089257 0.392 Uiso 0.875 1 calc R . P F 1
C18_1 C 0.262(3) -0.855(2) 0.1040(3) 0.367(19) Uani 0.875 1 d . U P F 1
C19_1 C 0.178(3) -0.934(2) 0.1036(4) 0.48(3) Uani 0.875 1 d . U P F 1
H19_1 H 0.135635 -0.947262 0.096264 0.577 Uiso 0.875 1 calc R . P F 1
C20_1 C 0.161(3) -0.992(2) 0.1152(4) 0.50(3) Uani 0.875 1 d . U P F 1
H20_1 H 0.104972 -1.045550 0.115481 0.596 Uiso 0.875 1 calc R . P F 1
C21_1 C 0.220(3) -0.976(3) 0.1260(4) 0.44(3) Uani 0.875 1 d . U P F 1
H21_1 H 0.204392 -1.017287 0.133520 0.533 Uiso 0.875 1 calc R . P F 1
C22_1 C 0.301(3) -0.899(3) 0.1256(4) 0.40(2) Uani 0.875 1 d . U P F 1
H22_1 H 0.345749 -0.890294 0.132327 0.474 Uiso 0.875 1 calc R . P F 1
C23_1 C 0.319(2) -0.837(2) 0.1157(3) 0.326(18) Uani 0.875 1 d . U P F 1
H23_1 H 0.371401 -0.779650 0.116561 0.391 Uiso 0.875 1 calc R . P F 1
C24_1 C 0.268(3) -0.8833(15) 0.0741(3) 0.378(17) Uani 0.875 1 d . U P F 1
C29_1 C 0.201(3) -0.942(3) 0.0652(4) 0.46(2) Uani 0.875 1 d . U P F 1
H29_1 H 0.161737 -0.924017 0.061387 0.549 Uiso 0.875 1 calc R . P F 1
C28_1 C 0.187(3) -1.027(3) 0.0613(4) 0.48(3) Uani 0.875 1 d . U P F 1
H28_1 H 0.141050 -1.064212 0.054987 0.577 Uiso 0.875 1 calc R . P F 1
C27_1 C 0.245(4) -1.054(3) 0.0671(5) 0.51(3) Uani 0.875 1 d . U P F 1
H27_1 H 0.237376 -1.111710 0.065282 0.607 Uiso 0.875 1 calc R . P F 1
C26_1 C 0.311(3) -0.993(3) 0.0756(5) 0.46(2) Uani 0.875 1 d . U P F 1
H26_1 H 0.352158 -1.010009 0.079201 0.556 Uiso 0.875 1 calc R . P F 1
C25_1 C 0.326(3) -0.911(3) 0.0796(4) 0.43(2) Uani 0.875 1 d . U P F 1
H25_1 H 0.373633 -0.874410 0.085774 0.513 Uiso 0.875 1 calc R . P F 1

loop_
_atom_site_aniso_label
_atom_site_aniso_U_11
_atom_site_aniso_U_22
_atom_site_aniso_U_33
_atom_site_aniso_U_23
_atom_site_aniso_U_13
_atom_site_aniso_U_12
O_2 0.29(2) 0.31(2) 0.250(17) -0.041(15) -0.036(15) 0.204(18)
N_2 0.24(2) 0.32(3) 0.24(2) 0.034(19) 0.048(17) 0.162(19)
CA_2 0.24(3) 0.29(3) 0.21(2) 0.00(2) 0.022(18) 0.15(2)
C_2 0.24(3) 0.27(3) 0.21(3) -0.004(19) 0.029(18) 0.164(19)
CB_2 0.28(3) 0.24(3) 0.33(3) 0.00(2) 0.00(3) 0.08(2)
O_3 0.28(2) 0.36(2) 0.253(19) -0.038(16) -0.059(17) 0.21(2)
C_3 0.24(2) 0.27(2) 0.15(2) -0.027(19) -0.05(2) 0.14(2)
CA_3 0.25(2) 0.27(2) 0.17(2) 0.003(19) -0.012(19) 0.15(2)
NT_3 0.25(2) 0.238(19) 0.113(17) 0.001(13) -0.009(15) 0.13(2)
S1_3 0.292(14) 0.268(11) 0.128(10) 0.003(8) -0.009(10) 0.158(12)
O3_3 0.282(19) 0.30(2) 0.145(15) -0.009(14) -0.012(18) 0.18(2)
O2_3 0.30(2) 0.272(19) 0.119(14) 0.023(14) 0.016(14) 0.160(17)
C4_3 0.25(2) 0.23(2) 0.13(2) 0.018(16) 0.021(19) 0.144(19)
C9_3 0.27(3) 0.22(3) 0.15(2) 0.026(18) 0.04(2) 0.14(2)
C8_3 0.22(2) 0.20(2) 0.14(3) 0.042(16) 0.039(18) 0.128(18)
C7_3 0.22(2) 0.21(2) 0.11(2) 0.040(16) 0.034(17) 0.136(19)
C6_3 0.24(2) 0.23(3) 0.107(18) 0.025(16) 0.04(2) 0.13(2)
C5_3 0.25(2) 0.21(2) 0.11(2) 0.037(15) 0.009(16) 0.149(19)
CB_3 0.28(3) 0.24(2) 0.15(2) 0.018(18) 0.034(16) 0.17(2)
CG_3 0.31(3) 0.24(2) 0.18(2) 0.03(2) 0.030(18) 0.15(3)
CD_3 0.24(3) 0.36(4) 0.18(2) 0.06(2) 0.03(2) 0.16(3)
N_3 0.30(2) 0.23(2) 0.180(19) 0.021(15) 0.040(17) 0.159(17)
C10_3 0.28(2) 0.24(2) 0.13(2) 0.016(16) 0.007(19) 0.166(18)
C11_3 0.28(2) 0.24(2) 0.094(18) -0.009(16) 0.003(15) 0.16(2)
C12_3 0.26(3) 0.24(2) 0.14(2) -0.01(2) -0.007(18) 0.15(2)
C13_3 0.25(3) 0.23(2) 0.13(2) -0.01(2) -0.013(19) 0.10(2)
C14_3 0.30(4) 0.25(2) 0.16(2) -0.017(19) -0.03(2) 0.14(3)
C15_3 0.32(3) 0.34(3) 0.20(3) -0.04(3) -0.03(3) 0.18(3)
C16_3 0.29(3) 0.36(3) 0.19(3) -0.03(3) -0.01(2) 0.20(3)
C17_3 0.25(3) 0.28(3) 0.18(2) 0.00(2) 0.02(2) 0.15(3)
C18_3 0.30(3) 0.21(2) 0.103(19) 0.010(16) -0.014(19) 0.14(2)
C19_3 0.29(3) 0.21(2) 0.13(2) -0.002(17) -0.004(18) 0.15(2)
C20_3 0.31(3) 0.20(2) 0.15(2) -0.018(19) -0.03(2) 0.15(2)
C21_3 0.30(3) 0.21(2) 0.15(2) -0.03(2) -0.03(2) 0.12(2)
C22_3 0.34(3) 0.21(3) 0.12(2) -0.028(17) -0.03(2) 0.13(3)
C23_3 0.36(3) 0.20(2) 0.104(19) -0.007(16) -0.02(2) 0.14(2)
C24_3 0.32(3) 0.32(3) 0.23(3) -0.07(2) -0.05(2) 0.21(2)
C25_3 0.34(3) 0.36(3) 0.17(3) -0.06(2) -0.07(2) 0.25(3)
C26_3 0.31(4) 0.38(3) 0.23(3) -0.09(3) -0.07(3) 0.24(3)
C27_3 0.34(3) 0.42(5) 0.30(4) -0.06(3) -0.04(3) 0.21(3)
C28_3 0.33(3) 0.39(4) 0.39(4) -0.07(3) -0.07(3) 0.21(3)
C29_3 0.32(3) 0.32(3) 0.35(3) -0.10(3) -0.09(3) 0.17(3)
O_4 0.200(17) 0.49(3) 0.198(15) -0.019(17) -0.031(14) 0.215(19)
N_4 0.25(2) 0.31(3) 0.19(2) -0.012(19) -0.041(17) 0.163(19)
CA_4 0.19(2) 0.34(3) 0.18(2) 0.01(2) -0.003(17) 0.16(2)
C_4 0.18(2) 0.34(3) 0.14(2) 0.001(18) 0.002(18) 0.17(2)
CB_4 0.26(3) 0.45(4) 0.16(2) 0.01(2) 0.03(2) 0.21(3)
O_1 0.222(18) 0.39(3) 0.198(16) 0.028(15) 0.028(16) 0.164(18)
C_1 0.23(3) 0.31(3) 0.16(3) 0.00(2) 0.04(2) 0.16(2)
CA_1 0.208(19) 0.34(3) 0.16(2) 0.037(19) 0.028(18) 0.15(2)
NT_1 0.188(17) 0.33(2) 0.105(16) 0.024(13) 0.004(16) 0.140(18)
S1_1 0.220(12) 0.309(15) 0.139(10) 0.010(8) 0.009(9) 0.128(12)
O3_1 0.172(15) 0.31(2) 0.186(16) 0.009(15) 0.025(14) 0.091(18)
O2_1 0.24(2) 0.30(2) 0.158(16) 0.025(15) 0.012(14) 0.130(17)
C4_1 0.23(3) 0.27(2) 0.12(2) -0.016(16) -0.022(17) 0.125(19)
C9_1 0.24(3) 0.23(3) 0.13(2) -0.014(16) -0.010(17) 0.14(2)
C8_1 0.22(2) 0.22(3) 0.14(2) -0.014(15) -0.050(19) 0.096(19)
C7_1 0.24(3) 0.26(2) 0.19(2) -0.014(18) -0.08(2) 0.12(2)
C6_1 0.22(3) 0.29(3) 0.19(3) -0.029(19) -0.081(19) 0.12(2)
C5_1 0.22(2) 0.29(3) 0.15(2) -0.058(17) -0.061(19) 0.13(2)
CB_1 0.22(2) 0.33(3) 0.127(18) 0.004(18) 0.031(19) 0.14(2)
CG_1 0.26(3) 0.34(3) 0.14(2) 0.00(2) 0.01(3) 0.11(3)
CD_1 0.36(4) 0.30(3) 0.19(3) -0.05(3) 0.07(3) 0.04(3)
N_1 0.23(2) 0.32(2) 0.127(17) 0.000(15) -0.005(14) 0.155(17)
C10_1 0.34(3) 0.23(3) 0.22(2) -0.006(17) -0.12(2) 0.12(2)
C11_1 0.38(3) 0.22(2) 0.23(2) -0.005(18) -0.15(3) 0.14(2)
C12_1 0.42(4) 0.23(2) 0.23(3) 0.01(2) -0.06(3) 0.12(3)
C13_1 0.45(4) 0.26(3) 0.23(4) 0.03(3) -0.04(3) 0.15(3)
C14_1 0.40(4) 0.24(4) 0.20(3) 0.03(3) -0.05(3) 0.14(3)
C15_1 0.43(5) 0.27(3) 0.19(3) 0.03(3) -0.06(3) 0.09(3)
C16_1 0.44(4) 0.25(3) 0.23(4) 0.02(3) -0.05(3) 0.07(3)
C17_1 0.43(4) 0.24(3) 0.16(2) 0.01(2) -0.11(2) 0.05(3)
C18_1 0.48(4) 0.23(3) 0.27(3) 0.02(2) -0.19(3) 0.09(3)
C19_1 0.56(5) 0.29(4) 0.35(4) 0.08(3) -0.24(4) 0.03(3)
C20_1 0.61(5) 0.26(3) 0.37(4) 0.06(3) -0.27(4) 0.04(3)
C21_1 0.57(5) 0.26(4) 0.30(3) 0.05(3) -0.23(4) 0.06(3)
C22_1 0.51(4) 0.29(4) 0.24(3) 0.03(3) -0.17(3) 0.09(3)
C23_1 0.43(4) 0.28(3) 0.18(3) 0.00(2) -0.12(3) 0.12(3)
C24_1 0.50(4) 0.27(3) 0.36(3) -0.07(2) -0.17(3) 0.18(3)
C29_1 0.53(5) 0.28(4) 0.49(4) -0.12(3) -0.20(3) 0.15(4)
C28_1 0.54(5) 0.33(4) 0.54(5) -0.17(4) -0.23(4) 0.20(4)
C27_1 0.57(6) 0.39(4) 0.57(5) -0.19(4) -0.22(4) 0.24(4)
C26_1 0.55(5) 0.35(4) 0.54(5) -0.13(4) -0.22(4) 0.25(4)
C25_1 0.53(5) 0.31(4) 0.48(4) -0.11(4) -0.18(3) 0.24(3)

loop_
_atom_type_symbol
_atom_type_description
_atom_type_scat_dispersion_real
_atom_type_scat_dispersion_imag
_atom_type_scat_source
C C 0.0181 0.0091 'International Tables Vol C Tables 4.2.6.8 and 6.1.1.4'
H H 0.0000 0.0000 'International Tables Vol C Tables 4.2.6.8 and 6.1.1.4'
N N 0.0311 0.0180 'International Tables Vol C Tables 4.2.6.8 and 6.1.1.4'
O O 0.0492 0.0322 'International Tables Vol C Tables 4.2.6.8 and 6.1.1.4'
S S 0.3331 0.5567 'International Tables Vol C Tables 4.2.6.8 and 6.1.1.4'

loop_
_geom_angle_atom_site_label_1
_geom_angle_atom_site_label_2
_geom_angle_atom_site_label_3
_geom_angle
_geom_angle_site_symmetry_1
_geom_angle_site_symmetry_3
CA_2 N_2 H_2 122.5 . .
C_1 N_2 H_2 122.5 . .
C_1 N_2 CA_2 115(3) . .
N_2 CA_2 HA_2 110.0 . .
N_2 CA_2 C_2 111(2) . .
N_2 CA_2 CB_2 112(3) . .
C_2 CA_2 HA_2 110.0 . .
CB_2 CA_2 HA_2 110.0 . .
CB_2 CA_2 C_2 103(2) . .
O_2 C_2 CA_2 118(3) . .
O_2 C_2 N_3 127(3) . .
N_3 C_2 CA_2 115(3) . .
CA_2 CB_2 HBA_2 109.5 . .
CA_2 CB_2 HBB_2 109.5 . .
CA_2 CB_2 HBC_2 109.5 . .
HBA_2 CB_2 HBB_2 109.5 . .
HBA_2 CB_2 HBC_2 109.5 . .
HBB_2 CB_2 HBC_2 109.5 . .
O_3 C_3 CA_3 123(3) . .
O_3 C_3 N_4_$2 121(3) . 7_445
N_4 C_3 CA_3 116(2) 7_445 .
C_3 CA_3 HAAA_3 108.4 . .
C_3 CA_3 HAAB_3 108.4 . .
C_3 CA_3 HABC_3 109.5 . .
C_3 CA_3 HABD_3 109.5 . .
C_3 CA_3 HABE_3 109.5 . .
HAAA_3 CA_3 HAAB_3 107.5 . .
HABC_3 CA_3 HABD_3 109.5 . .
HABC_3 CA_3 HABE_3 109.5 . .
HABD_3 CA_3 HABE_3 109.5 . .
NT_3 CA_3 C_3 115(2) . .
NT_3 CA_3 HAAA_3 108.4 . .
NT_3 CA_3 HAAB_3 108.4 . .
CA_3 NT_3 S1_3 117(2) . .
CA_3 NT_3 CB_3 115(2) . .
CB_3 NT_3 S1_3 113.9(19) . .
NT_3 S1_3 C4_3 107.9(11) . .
O3_3 S1_3 NT_3 104.5(16) . .
O3_3 S1_3 C4_3 110.1(16) . .
O2_3 S1_3 NT_3 103.7(14) . .
O2_3 S1_3 O3_3 120.6(16) . .
O2_3 S1_3 C4_3 109.1(16) . .
C9_3 C4_3 S1_3 118(2) . .
C9_3 C4_3 C5_3 124(2) . .
C5_3 C4_3 S1_3 119(2) . .
C4_3 C9_3 H9_3 123.0 . .
C8_3 C9_3 C4_3 114(3) . .
C8_3 C9_3 H9_3 123.0 . .
C9_3 C8_3 H8_3 117.1 . .
C7_3 C8_3 C9_3 126(3) . .
C7_3 C8_3 H8_3 117.1 . .
C8_3 C7_3 C6_3 120(3) . .
C8_3 C7_3 C10_3 121(3) . .
C6_3 C7_3 C10_3 118(3) . .
C7_3 C6_3 H6_3 121.8 . .
C7_3 C6_3 C5_3 116(2) . .
C5_3 C6_3 H6_3 121.8 . .
C4_3 C5_3 C6_3 120(2) . .
C4_3 C5_3 H5_3 120.1 . .
C6_3 C5_3 H5_3 120.1 . .
NT_3 CB_3 HBA_3 108.1 . .
NT_3 CB_3 HBB_3 108.1 . .
HBA_3 CB_3 HBB_3 107.3 . .
CG_3 CB_3 NT_3 117(2) . .
CG_3 CB_3 HBA_3 108.1 . .
CG_3 CB_3 HBB_3 108.1 . .
CB_3 CG_3 HG_3 106.3 . .
CB_3 CG_3 CD_3 116(3) . .
CD_3 CG_3 HG_3 106.3 . .
N_3 CG_3 CB_3 105(2) . .
N_3 CG_3 HG_3 106.3 . .
N_3 CG_3 CD_3 116(2) . .
CG_3 CD_3 HDA_3 109.5 . .
CG_3 CD_3 HDB_3 109.5 . .
CG_3 CD_3 HDC_3 109.5 . .
HDA_3 CD_3 HDB_3 109.5 . .
HDA_3 CD_3 HDC_3 109.5 . .
HDB_3 CD_3 HDC_3 109.5 . .
C_2 N_3 CG_3 124(3) . .
C_2 N_3 HA_3 117.9 . .
C_2 N_3 HBC_3 120.0 . .
C_2 N_3 HBD_3 120.0 . .
CG_3 N_3 HA_3 117.9 . .
HBC_3 N_3 HBD_3 120.0 . .
C7_3 C10_3 C24_3 114(2) . .
C11_3 C10_3 C7_3 123(2) . .
C11_3 C10_3 C24_3 123(2) . .
C10_3 C11_3 C12_3 122(2) . .
C10_3 C11_3 C18_3 120(2) . .
C18_3 C11_3 C12_3 117(2) . .
C13_3 C12_3 C11_3 124(3) . .
C17_3 C12_3 C11_3 118(3) . .
C17_3 C12_3 C13_3 117(3) . .
C12_3 C13_3 H13_3 120.0 . .
C12_3 C13_3 C14_3 120(3) . .
C14_3 C13_3 H13_3 120.0 . .
C13_3 C14_3 H14_3 118.2 . .
C15_3 C14_3 C13_3 124(3) . .
C15_3 C14_3 H14_3 118.2 . .
C14_3 C15_3 H15_3 122.6 . .
C16_3 C15_3 C14_3 115(3) . .
C16_3 C15_3 H15_3 122.6 . .
C15_3 C16_3 H16_3 119.1 . .
C15_3 C16_3 C17_3 122(3) . .
C17_3 C16_3 H16_3 119.1 . .
C12_3 C17_3 C16_3 122(3) . .
C12_3 C17_3 H17_3 118.9 . .
C16_3 C17_3 H17_3 118.9 . .
C19_3 C18_3 C11_3 125(3) . .
C23_3 C18_3 C11_3 118(3) . .
C23_3 C18_3 C19_3 116(2) . .
C18_3 C19_3 H19_3 117.3 . .
C20_3 C19_3 C18_3 125(3) . .
C20_3 C19_3 H19_3 117.3 . .
C19_3 C20_3 H20_3 122.2 . .
C21_3 C20_3 C19_3 116(3) . .
C21_3 C20_3 H20_3 122.2 . .
C20_3 C21_3 H21_3 118.9 . .
C20_3 C21_3 C22_3 122(3) . .
C22_3 C21_3 H21_3 118.9 . .
C21_3 C22_3 H22_3 120.1 . .
C23_3 C22_3 C21_3 120(3) . .
C23_3 C22_3 H22_3 120.1 . .
C18_3 C23_3 H23_3 119.6 . .
C22_3 C23_3 C18_3 121(3) . .
C22_3 C23_3 H23_3 119.6 . .
C25_3 C24_3 C10_3 117(3) . .
C25_3 C24_3 C29_3 121(3) . .
C29_3 C24_3 C10_3 122(3) . .
C24_3 C25_3 H25_3 120.2 . .
C26_3 C25_3 C24_3 120(3) . .
C26_3 C25_3 H25_3 120.2 . .
C25_3 C26_3 H26_3 121.1 . .
C27_3 C26_3 C25_3 118(3) . .
C27_3 C26_3 H26_3 121.1 . .
C26_3 C27_3 H27_3 118.6 . .
C26_3 C27_3 C28_3 123(3) . .
C28_3 C27_3 H27_3 118.6 . .
C27_3 C28_3 H28_3 119.5 . .
C29_3 C28_3 C27_3 121(3) . .
C29_3 C28_3 H28_3 119.5 . .
C24_3 C29_3 H29_3 121.2 . .
C28_3 C29_3 C24_3 118(3) . .
C28_3 C29_3 H29_3 121.2 . .
C_3 N_4 H_4 118.0 7_545 .
C_3 N_4 CA_4 124(3) 7_545 .
CA_4 N_4 H_4 118.0 . .
N_4 CA_4 HA_4 103.0 . .
N_4 CA_4 C_4 113(2) . .
N_4 CA_4 CB_4 121(2) . .
C_4 CA_4 HA_4 103.0 . .
C_4 CA_4 CB_4 112(2) . .
CB_4 CA_4 HA_4 103.0 . .
O_4 C_4 CA_4 121(3) . .
O_4 C_4 N_1 121(3) . .
N_1 C_4 CA_4 118(3) . .
CA_4 CB_4 HBA_4 109.5 . .
CA_4 CB_4 HBB_4 109.5 . .
CA_4 CB_4 HBC_4 109.5 . .
HBA_4 CB_4 HBB_4 109.5 . .
HBA_4 CB_4 HBC_4 109.5 . .
HBB_4 CB_4 HBC_4 109.5 . .
N_2 C_1 CA_1 122(3) . .
O_1 C_1 N_2 119(3) . .
O_1 C_1 CA_1 120(3) . .
C_1 CA_1 HAAA_1 109.0 . .
C_1 CA_1 HAAB_1 109.0 . .
C_1 CA_1 HABC_1 109.5 . .
C_1 CA_1 HABD_1 109.5 . .
C_1 CA_1 HABE_1 109.5 . .
HAAA_1 CA_1 HAAB_1 107.8 . .
HABC_1 CA_1 HABD_1 109.5 . .
HABC_1 CA_1 HABE_1 109.5 . .
HABD_1 CA_1 HABE_1 109.5 . .
NT_1 CA_1 C_1 113(2) . .
NT_1 CA_1 HAAA_1 109.0 . .
NT_1 CA_1 HAAB_1 109.0 . .
CA_1 NT_1 S1_1 114.7(19) . .
CB_1 NT_1 CA_1 112(2) . .
CB_1 NT_1 S1_1 117.3(19) . .
NT_1 S1_1 C4_1 110.1(13) . .
O3_1 S1_1 NT_1 107.4(14) . .
O3_1 S1_1 C4_1 109.2(15) . .
O2_1 S1_1 NT_1 107.6(16) . .
O2_1 S1_1 O3_1 115.8(19) . .
O2_1 S1_1 C4_1 106.6(15) . .
C9_1 C4_1 S1_1 121(2) . .
C5_1 C4_1 S1_1 117(2) . .
C5_1 C4_1 C9_1 122(2) . .
C4_1 C9_1 H9_1 121.4 . .
C8_1 C9_1 C4_1 117(3) . .
C8_1 C9_1 H9_1 121.4 . .
C9_1 C8_1 H8_1 119.9 . .
C9_1 C8_1 C7_1 120(3) . .
C7_1 C8_1 H8_1 119.9 . .
C8_1 C7_1 C10_1 122(3) . .
C6_1 C7_1 C8_1 122(2) . .
C6_1 C7_1 C10_1 116(2) . .
C7_1 C6_1 H6_1 121.9 . .
C5_1 C6_1 C7_1 116(3) . .
C5_1 C6_1 H6_1 121.9 . .
C4_1 C5_1 C6_1 122(3) . .
C4_1 C5_1 H5_1 119.0 . .
C6_1 C5_1 H5_1 119.0 . .
NT_1 CB_1 HBA_1 110.0 . .
NT_1 CB_1 HBB_1 110.0 . .
NT_1 CB_1 CG_1 108(2) . .
HBA_1 CB_1 HBB_1 108.4 . .
CG_1 CB_1 HBA_1 110.0 . .
CG_1 CB_1 HBB_1 110.0 . .
CB_1 CG_1 HG_1 113.5 . .
CB_1 CG_1 CD_1 107(3) . .
CD_1 CG_1 HG_1 113.5 . .
N_1 CG_1 CB_1 103(2) . .
N_1 CG_1 HG_1 113.5 . .
N_1 CG_1 CD_1 105(3) . .
CG_1 CD_1 HDA_1 109.5 . .
CG_1 CD_1 HDB_1 109.5 . .
CG_1 CD_1 HDC_1 109.5 . .
HDA_1 CD_1 HDB_1 109.5 . .
HDA_1 CD_1 HDC_1 109.5 . .
HDB_1 CD_1 HDC_1 109.5 . .
C_4 N_1 CG_1 125(3) . .
C_4 N_1 HA_1 117.4 . .
C_4 N_1 HBC_1 120.0 . .
C_4 N_1 HBD_1 120.0 . .
CG_1 N_1 HA_1 117.4 . .
HBC_1 N_1 HBD_1 120.0 . .
C7_1 C10_1 C24_1 113.0(15) . .
C11_1 C10_1 C7_1 119(2) . .
C11_1 C10_1 C24_1 126.2(18) . .
C10_1 C11_1 C12_1 125(2) . .
C10_1 C11_1 C18_1 117(2) . .
C12_1 C11_1 C18_1 117(2) . .
C13_1 C12_1 C11_1 124(3) . .
C17_1 C12_1 C11_1 114(3) . .
C17_1 C12_1 C13_1 121(3) . .
C12_1 C13_1 H13_1 118.9 . .
C14_1 C13_1 C12_1 122(3) . .
C14_1 C13_1 H13_1 118.9 . .
C13_1 C14_1 H14_1 120.7 . .
C15_1 C14_1 C13_1 119(3) . .
C15_1 C14_1 H14_1 120.7 . .
C14_1 C15_1 H15_1 120.1 . .
C14_1 C15_1 C16_1 120(3) . .
C16_1 C15_1 H15_1 120.1 . .
C15_1 C16_1 H16_1 117.0 . .
C15_1 C16_1 C17_1 126(3) . .
C17_1 C16_1 H16_1 117.0 . .
C12_1 C17_1 C16_1 112(3) . .
C12_1 C17_1 H17_1 124.0 . .
C16_1 C17_1 H17_1 124.0 . .
C19_1 C18_1 C11_1 116(3) . .
C19_1 C18_1 C23_1 120(3) . .
C23_1 C18_1 C11_1 122(3) . .
C18_1 C19_1 H19_1 122.8 . .
C20_1 C19_1 C18_1 114(3) . .
C20_1 C19_1 H19_1 122.8 . .
C19_1 C20_1 H20_1 117.5 . .
C21_1 C20_1 C19_1 125(3) . .
C21_1 C20_1 H20_1 117.5 . .
C20_1 C21_1 H21_1 120.9 . .
C22_1 C21_1 C20_1 118(3) . .
C22_1 C21_1 H21_1 120.9 . .
C21_1 C22_1 H22_1 119.7 . .
C23_1 C22_1 C21_1 121(3) . .
C23_1 C22_1 H22_1 119.7 . .
C18_1 C23_1 H23_1 119.4 . .
C22_1 C23_1 C18_1 121(3) . .
C22_1 C23_1 H23_1 119.4 . .
C29_1 C24_1 C10_1 122(3) . .
C29_1 C24_1 C25_1 117(2) . .
C25_1 C24_1 C10_1 120(3) . .
C24_1 C29_1 H29_1 117.7 . .
C24_1 C29_1 C28_1 125(3) . .
C28_1 C29_1 H29_1 117.7 . .
C29_1 C28_1 H28_1 121.1 . .
C27_1 C28_1 C29_1 118(3) . .
C27_1 C28_1 H28_1 121.1 . .
C28_1 C27_1 H27_1 122.2 . .
C26_1 C27_1 C28_1 116(3) . .
C26_1 C27_1 H27_1 122.2 . .
C27_1 C26_1 H26_1 116.1 . .
C25_1 C26_1 C27_1 128(4) . .
C25_1 C26_1 H26_1 116.1 . .
C24_1 C25_1 H25_1 121.4 . .
C26_1 C25_1 C24_1 117(3) . .
C26_1 C25_1 H25_1 121.4 . .

loop_
_geom_bond_atom_site_label_1
_geom_bond_atom_site_label_2
_geom_bond_distance
_geom_bond_site_symmetry_2
O_2 C_2 1.21(2) .
N_2 H_2 0.8800 .
N_2 CA_2 1.45(2) .
N_2 C_1 1.36(2) .
CA_2 HA_2 1.0000 .
CA_2 C_2 1.54(3) .
CA_2 CB_2 1.54(2) .
C_2 N_3 1.33(2) .
CB_2 HBA_2 0.9800 .
CB_2 HBB_2 0.9800 .
CB_2 HBC_2 0.9800 .
O_3 C_3 1.23(2) .
C_3 N_4_$2 1.35(2) 7_445
C_3 CA_3 1.51(2) .
CA_3 HAAA_3 0.9900 .
CA_3 HAAB_3 0.9900 .
CA_3 HABC_3 0.9800 .
CA_3 HABD_3 0.9800 .
CA_3 HABE_3 0.9800 .
CA_3 NT_3 1.44(2) .
NT_3 S1_3 1.654(19) .
NT_3 CB_3 1.51(2) .
S1_3 O3_3 1.460(16) .
S1_3 O2_3 1.397(16) .
S1_3 C4_3 1.74(2) .
C4_3 C9_3 1.38(2) .
C4_3 C5_3 1.41(2) .
C9_3 H9_3 0.9500 .
C9_3 C8_3 1.37(2) .
C8_3 H8_3 0.9500 .
C8_3 C7_3 1.36(2) .
C7_3 C6_3 1.40(2) .
C7_3 C10_3 1.46(2) .
C6_3 H6_3 0.9500 .
C6_3 C5_3 1.41(2) .
C5_3 H5_3 0.9500 .
CB_3 HBA_3 0.9900 .
CB_3 HBB_3 0.9900 .
CB_3 CG_3 1.50(2) .
CG_3 HG_3 1.0000 .
CG_3 CD_3 1.52(2) .
CG_3 N_3 1.45(2) .
CD_3 HDA_3 0.9800 .
CD_3 HDB_3 0.9800 .
CD_3 HDC_3 0.9800 .
N_3 HA_3 0.8800 .
N_3 HBC_3 0.8800 .
N_3 HBD_3 0.8800 .
C10_3 C11_3 1.35(2) .
C10_3 C24_3 1.52(2) .
C11_3 C12_3 1.48(2) .
C11_3 C18_3 1.48(2) .
C12_3 C13_3 1.38(2) .
C12_3 C17_3 1.35(2) .
C13_3 H13_3 0.9500 .
C13_3 C14_3 1.39(2) .
C14_3 H14_3 0.9500 .
C14_3 C15_3 1.39(2) .
C15_3 H15_3 0.9500 .
C15_3 C16_3 1.37(2) .
C16_3 H16_3 0.9500 .
C16_3 C17_3 1.41(2) .
C17_3 H17_3 0.9500 .
C18_3 C19_3 1.38(2) .
C18_3 C23_3 1.38(2) .
C19_3 H19_3 0.9500 .
C19_3 C20_3 1.38(2) .
C20_3 H20_3 0.9500 .
C20_3 C21_3 1.37(2) .
C21_3 H21_3 0.9500 .
C21_3 C22_3 1.38(2) .
C22_3 H22_3 0.9500 .
C22_3 C23_3 1.38(2) .
C23_3 H23_3 0.9500 .
C24_3 C25_3 1.42(2) .
C24_3 C29_3 1.42(3) .
C25_3 H25_3 0.9500 .
C25_3 C26_3 1.41(2) .
C26_3 H26_3 0.9500 .
C26_3 C27_3 1.36(3) .
C27_3 H27_3 0.9500 .
C27_3 C28_3 1.40(3) .
C28_3 H28_3 0.9500 .
C28_3 C29_3 1.37(3) .
C29_3 H29_3 0.9500 .
O_4 C_4 1.23(2) .
N_4 H_4 0.8800 .
N_4 CA_4 1.47(2) .
CA_4 HA_4 1.0000 .
CA_4 C_4 1.51(2) .
CA_4 CB_4 1.55(2) .
C_4 N_1 1.32(2) .
CB_4 HBA_4 0.9800 .
CB_4 HBB_4 0.9800 .
CB_4 HBC_4 0.9800 .
O_1 C_1 1.23(2) .
C_1 CA_1 1.51(2) .
CA_1 HAAA_1 0.9900 .
CA_1 HAAB_1 0.9900 .
CA_1 HABC_1 0.9800 .
CA_1 HABD_1 0.9800 .
CA_1 HABE_1 0.9800 .
CA_1 NT_1 1.48(2) .
NT_1 S1_1 1.606(18) .
NT_1 CB_1 1.48(2) .
S1_1 O3_1 1.438(15) .
S1_1 O2_1 1.423(17) .
S1_1 C4_1 1.75(2) .
C4_1 C9_1 1.40(2) .
C4_1 C5_1 1.39(2) .
C9_1 H9_1 0.9500 .
C9_1 C8_1 1.39(2) .
C8_1 H8_1 0.9500 .
C8_1 C7_1 1.43(2) .
C7_1 C6_1 1.40(2) .
C7_1 C10_1 1.48(2) .
C6_1 H6_1 0.9500 .
C6_1 C5_1 1.39(2) .
C5_1 H5_1 0.9500 .
CB_1 HBA_1 0.9900 .
CB_1 HBB_1 0.9900 .
CB_1 CG_1 1.52(2) .
CG_1 HG_1 1.0000 .
CG_1 CD_1 1.54(3) .
CG_1 N_1 1.49(3) .
CD_1 HDA_1 0.9800 .
CD_1 HDB_1 0.9800 .
CD_1 HDC_1 0.9800 .
N_1 HA_1 0.8800 .
N_1 HBC_1 0.8800 .
N_1 HBD_1 0.8800 .
C10_1 C11_1 1.30(2) .
C10_1 C24_1 1.50(2) .
C11_1 C12_1 1.47(2) .
C11_1 C18_1 1.49(2) .
C12_1 C13_1 1.42(3) .
C12_1 C17_1 1.41(3) .
C13_1 H13_1 0.9500 .
C13_1 C14_1 1.37(3) .
C14_1 H14_1 0.9500 .
C14_1 C15_1 1.34(3) .
C15_1 H15_1 0.9500 .
C15_1 C16_1 1.38(3) .
C16_1 H16_1 0.9500 .
C16_1 C17_1 1.43(3) .
C17_1 H17_1 0.9500 .
C18_1 C19_1 1.42(3) .
C18_1 C23_1 1.42(2) .
C19_1 H19_1 0.9500 .
C19_1 C20_1 1.41(3) .
C20_1 H20_1 0.9500 .
C20_1 C21_1 1.37(3) .
C21_1 H21_1 0.9500 .
C21_1 C22_1 1.37(3) .
C22_1 H22_1 0.9500 .
C22_1 C23_1 1.35(3) .
C23_1 H23_1 0.9500 .
C24_1 C29_1 1.38(3) .
C24_1 C25_1 1.42(3) .
C29_1 H29_1 0.9500 .
C29_1 C28_1 1.41(3) .
C28_1 H28_1 0.9500 .
C28_1 C27_1 1.41(3) .
C27_1 H27_1 0.9500 .
C27_1 C26_1 1.38(3) .
C26_1 H26_1 0.9500 .
C26_1 C25_1 1.36(3) .
C25_1 H25_1 0.9500 .

loop_
_geom_torsion_atom_site_label_1
_geom_torsion_atom_site_label_2
_geom_torsion_atom_site_label_3
_geom_torsion_atom_site_label_4
_geom_torsion
_geom_torsion_site_symmetry_1
O_2 C_2 N_3 CG_3 -2(4) .
N_2 CA_2 C_2 O_2 158(3) .
N_2 CA_2 C_2 N_3 -25(3) .
N_2 C_1 CA_1 NT_1 8(3) .
CA_2 N_2 C_1 O_1 6(4) .
CA_2 N_2 C_1 CA_1 -176(2) .
CA_2 C_2 N_3 CG_3 -179(2) .
CB_2 CA_2 C_2 O_2 -82(3) .
CB_2 CA_2 C_2 N_3 96(3) .
O_3 C_3 CA_3 NT_3 -180(3) .
C_3 CA_3 NT_3 S1_3 90(2) .
C_3 CA_3 NT_3 CB_3 -132(2) .
C_3 N_4 CA_4 C_4 -59(3) 7_545
C_3 N_4 CA_4 CB_4 166(2) 7_545
CA_3 NT_3 S1_3 O3_3 175(2) .
CA_3 NT_3 S1_3 O2_3 -58(2) .
CA_3 NT_3 S1_3 C4_3 58(2) .
CA_3 NT_3 CB_3 CG_3 79(3) .
NT_3 S1_3 C4_3 C9_3 -92(2) .
NT_3 S1_3 C4_3 C5_3 83.5(17) .
NT_3 CB_3 CG_3 CD_3 -163(2) .
NT_3 CB_3 CG_3 N_3 67(3) .
S1_3 NT_3 CB_3 CG_3 -142(2) .
S1_3 C4_3 C9_3 C8_3 178.6(18) .
S1_3 C4_3 C5_3 C6_3 -176.6(17) .
O3_3 S1_3 C4_3 C9_3 155(2) .
O3_3 S1_3 C4_3 C5_3 -30.1(19) .
O2_3 S1_3 C4_3 C9_3 20(2) .
O2_3 S1_3 C4_3 C5_3 -164.5(15) .
C4_3 C9_3 C8_3 C7_3 -5(4) .
C9_3 C4_3 C5_3 C6_3 -1.5(18) .
C9_3 C8_3 C7_3 C6_3 4(4) .
C9_3 C8_3 C7_3 C10_3 -178(3) .
C8_3 C7_3 C6_3 C5_3 -2(3) .
C8_3 C7_3 C10_3 C11_3 -126(3) .
C8_3 C7_3 C10_3 C24_3 49(3) .
C7_3 C6_3 C5_3 C4_3 0.5(16) .
C7_3 C10_3 C11_3 C12_3 8(5) .
C7_3 C10_3 C11_3 C18_3 -178(3) .
C7_3 C10_3 C24_3 C25_3 55(3) .
C7_3 C10_3 C24_3 C29_3 -126(3) .
C6_3 C7_3 C10_3 C11_3 51(4) .
C6_3 C7_3 C10_3 C24_3 -134(3) .
C5_3 C4_3 C9_3 C8_3 3(3) .
CB_3 NT_3 S1_3 O3_3 37(2) .
CB_3 NT_3 S1_3 O2_3 164.4(18) .
CB_3 NT_3 S1_3 C4_3 -80(2) .
CB_3 CG_3 N_3 C_2 -123(3) .
CD_3 CG_3 N_3 C_2 108(3) .
C10_3 C7_3 C6_3 C5_3 -179(2) .
C10_3 C11_3 C12_3 C13_3 39(4) .
C10_3 C11_3 C12_3 C17_3 -138(3) .
C10_3 C11_3 C18_3 C19_3 -115(3) .
C10_3 C11_3 C18_3 C23_3 73(3) .
C10_3 C24_3 C25_3 C26_3 -179(3) .
C10_3 C24_3 C29_3 C28_3 -179(3) .
C11_3 C10_3 C24_3 C25_3 -129(3) .
C11_3 C10_3 C24_3 C29_3 49(4) .
C11_3 C12_3 C13_3 C14_3 -177(3) .
C11_3 C12_3 C17_3 C16_3 177(3) .
C11_3 C18_3 C19_3 C20_3 -174(3) .
C11_3 C18_3 C23_3 C22_3 176(3) .
C12_3 C11_3 C18_3 C19_3 60(3) .
C12_3 C11_3 C18_3 C23_3 -113(3) .
C12_3 C13_3 C14_3 C15_3 1(2) .
C13_3 C12_3 C17_3 C16_3 0(4) .
C13_3 C14_3 C15_3 C16_3 -3(4) .
C14_3 C15_3 C16_3 C17_3 3(5) .
C15_3 C16_3 C17_3 C12_3 -2(5) .
C17_3 C12_3 C13_3 C14_3 -0.1(18) .
C18_3 C11_3 C12_3 C13_3 -135(2) .
C18_3 C11_3 C12_3 C17_3 48(4) .
C18_3 C19_3 C20_3 C21_3 0.2(18) .
C19_3 C18_3 C23_3 C22_3 3(3) .
C19_3 C20_3 C21_3 C22_3 -1(4) .
C20_3 C21_3 C22_3 C23_3 2(5) .
C21_3 C22_3 C23_3 C18_3 -3(4) .
C23_3 C18_3 C19_3 C20_3 -1.1(18) .
C24_3 C10_3 C11_3 C12_3 -166(3) .
C24_3 C10_3 C11_3 C18_3 7(4) .
C24_3 C25_3 C26_3 C27_3 -4(4) .
C25_3 C24_3 C29_3 C28_3 -0.2(18) .
C25_3 C26_3 C27_3 C28_3 5(5) .
C26_3 C27_3 C28_3 C29_3 -4(4) .
C27_3 C28_3 C29_3 C24_3 1(2) .
C29_3 C24_3 C25_3 C26_3 2(3) .
O_4 C_4 N_1 CG_1 -4(4) .
N_4 C_3 CA_3 NT_3 -4(3) 7_445
N_4 CA_4 C_4 O_4 146(3) .
N_4 CA_4 C_4 N_1 -39(3) .
CA_4 C_4 N_1 CG_1 -179(2) .
CB_4 CA_4 C_4 O_4 -74(3) .
CB_4 CA_4 C_4 N_1 101(3) .
O_1 C_1 CA_1 NT_1 -174(2) .
C_1 N_2 CA_2 C_2 -75(3) .
C_1 N_2 CA_2 CB_2 170(2) .
C_1 CA_1 NT_1 S1_1 91(2) .
C_1 CA_1 NT_1 CB_1 -132(2) .
CA_1 NT_1 S1_1 O3_1 -165(2) .
CA_1 NT_1 S1_1 O2_1 -40(2) .
CA_1 NT_1 S1_1 C4_1 76(2) .
CA_1 NT_1 CB_1 CG_1 73(3) .
NT_1 S1_1 C4_1 C9_1 -90(2) .
NT_1 S1_1 C4_1 C5_1 87.9(18) .
NT_1 CB_1 CG_1 CD_1 -176(3) .
NT_1 CB_1 CG_1 N_1 74(3) .
S1_1 NT_1 CB_1 CG_1 -151.0(19) .
S1_1 C4_1 C9_1 C8_1 178.7(19) .
S1_1 C4_1 C5_1 C6_1 -178.8(17) .
O3_1 S1_1 C4_1 C9_1 152(2) .
O3_1 S1_1 C4_1 C5_1 -30(2) .
O2_1 S1_1 C4_1 C9_1 26(2) .
O2_1 S1_1 C4_1 C5_1 -155.7(16) .
C4_1 C9_1 C8_1 C7_1 1(4) .
C9_1 C4_1 C5_1 C6_1 -0.7(18) .
C9_1 C8_1 C7_1 C6_1 -3(4) .
C9_1 C8_1 C7_1 C10_1 180(2) .
C8_1 C7_1 C6_1 C5_1 3(3) .
C8_1 C7_1 C10_1 C11_1 -60(4) .
C8_1 C7_1 C10_1 C24_1 134(3) .
C7_1 C6_1 C5_1 C4_1 -0.9(17) .
C7_1 C10_1 C11_1 C12_1 4(5) .
C7_1 C10_1 C11_1 C18_1 -180(3) .
C7_1 C10_1 C24_1 C29_1 -68(4) .
C7_1 C10_1 C24_1 C25_1 127(3) .
C6_1 C7_1 C10_1 C11_1 122(3) .
C6_1 C7_1 C10_1 C24_1 -44(4) .
C5_1 C4_1 C9_1 C8_1 1(3) .
CB_1 NT_1 S1_1 O3_1 60(2) .
CB_1 NT_1 S1_1 O2_1 -175(2) .
CB_1 NT_1 S1_1 C4_1 -59(2) .
CB_1 CG_1 N_1 C_4 -135(2) .
CD_1 CG_1 N_1 C_4 113(3) .
C10_1 C7_1 C6_1 C5_1 -180(2) .
C10_1 C11_1 C12_1 C13_1 119(4) .
C10_1 C11_1 C12_1 C17_1 -62(5) .
C10_1 C11_1 C18_1 C19_1 -59(4) .
C10_1 C11_1 C18_1 C23_1 136(3) .
C10_1 C24_1 C29_1 C28_1 -165(3) .
C10_1 C24_1 C25_1 C26_1 166(4) .
C11_1 C10_1 C24_1 C29_1 128(4) .
C11_1 C10_1 C24_1 C25_1 -37(5) .
C11_1 C12_1 C13_1 C14_1 179(3) .
C11_1 C12_1 C17_1 C16_1 179(3) .
C11_1 C18_1 C19_1 C20_1 -168(3) .
C11_1 C18_1 C23_1 C22_1 174(4) .
C12_1 C11_1 C18_1 C19_1 118(3) .
C12_1 C11_1 C18_1 C23_1 -47(5) .
C12_1 C13_1 C14_1 C15_1 0(2) .
C13_1 C12_1 C17_1 C16_1 -2(3) .
C13_1 C14_1 C15_1 C16_1 2(4) .
C14_1 C15_1 C16_1 C17_1 -3(6) .
C15_1 C16_1 C17_1 C12_1 3(5) .
C17_1 C12_1 C13_1 C14_1 1(2) .
C18_1 C11_1 C12_1 C13_1 -57(4) .
C18_1 C11_1 C12_1 C17_1 121(3) .
C18_1 C19_1 C20_1 C21_1 -1(2) .
C19_1 C18_1 C23_1 C22_1 10(4) .
C19_1 C20_1 C21_1 C22_1 -1(4) .
C20_1 C21_1 C22_1 C23_1 7(5) .
C21_1 C22_1 C23_1 C18_1 -12(5) .
C23_1 C18_1 C19_1 C20_1 -3.2(18) .
C24_1 C10_1 C11_1 C12_1 167(3) .
C24_1 C10_1 C11_1 C18_1 -16(6) .
C24_1 C29_1 C28_1 C27_1 1(2) .
C29_1 C24_1 C25_1 C26_1 0(4) .
C29_1 C28_1 C27_1 C26_1 -3(5) .
C28_1 C27_1 C26_1 C25_1 3(7) .
C27_1 C26_1 C25_1 C24_1 -2(7) .
C25_1 C24_1 C29_1 C28_1 0(2) .

loop_
_smtbx_masks_void_nr
_smtbx_masks_void_average_x
_smtbx_masks_void_average_y
_smtbx_masks_void_average_z
_smtbx_masks_void_volume
_smtbx_masks_void_count_electrons
1 -0.036 0.036 0.083 82.8 11.2
2 0.036 0.072 0.250 82.8 11.2
3 0.072 0.036 0.417 82.8 11.3
4 0.036 -0.036 0.583 82.8 11.2
5 -0.036 -0.072 0.750 82.8 11.2
6 -0.072 -0.036 0.917 82.8 11.1
7 -0.707 -0.222 -0.338 8688.2 2114.2
